data_4034768
loop_
_publ_author_name
'Mamedov, Vakhid A.'
'Zhukova, Nataliya A.'
'Gubaidullin, Aidar T.'
'Syakaev, Victor V.'
'Kadyrova, Milyausha S.'
'Beschastnova, Tat'yana N.'
'Bazanova, Olga B.'
'Rizvanov, Il Dar Kh'
'Latypov, Shamil K.'

_publ_section_title
;
 One-Pot Synthesis of 7-(Benzimidazol-2-yl)thioxolumazine and -lumazine
 Derivatives via H<sub>2</sub>SO<sub>4</sub>-Catalyzed Rearrangement of
 Quinoxalinones When Exposed to 5,6-Diamino-2-mercapto- and
 2,5,6-Triaminopyrimidin-4-ols.
;
_journal_issue 24
_journal_name_full 'The Journal of organic chemistry'
_journal_page_first 14942
_journal_page_last 14953
_journal_paper_doi 10.1021/acs.joc.8b02161
_journal_volume 83
_journal_year 2018
_chemical_formula_moiety 'C19 H10 Br N6 O2, 3(C2 H6 O S)'
_chemical_formula_sum 'C25 H28 Br N6 O5 S3'
_chemical_formula_weight 668.62
_space_group_crystal_system triclinic
_space_group_IT_number 1
_space_group_name_Hall 'P 1'
_space_group_name_H-M_alt 'P 1'
_atom_sites_solution_hydrogens mixed
_audit_creation_method SHELXL-2014/7
_cell_angle_alpha 74.081(15)
_cell_angle_beta 83.934(18)
_cell_angle_gamma 83.108(19)
_cell_formula_units_Z 1
_cell_length_a 5.680(3)
_cell_length_b 8.711(4)
_cell_length_c 15.304(7)
_cell_measurement_reflns_used 920
_cell_measurement_temperature 150(2)
_cell_measurement_theta_max 20.29
_cell_measurement_theta_min 2.44
_cell_volume 720.8(6)
_computing_cell_refinement 'Bruker SAINT'
_computing_data_collection 'Bruker APEX2'
_computing_data_reduction 'Bruker SAINT'
_computing_molecular_graphics 'Bruker SHELXTL'
_computing_publication_material 'Bruker SHELXTL'
_computing_structure_refinement 'SHELXL-2014/7 (Sheldrick, 2014)'
_diffrn_ambient_temperature 150(2)
_diffrn_measured_fraction_theta_full 0.981
_diffrn_measured_fraction_theta_max 0.600
_diffrn_measurement_device_type 'Bruker APEX-II CCD'
_diffrn_measurement_method '\f and \w scans'
_diffrn_radiation_monochromator graphite
_diffrn_radiation_source 'sealed tube'
_diffrn_radiation_type MoK\a
_diffrn_radiation_wavelength 0.71073
_diffrn_reflns_av_R_equivalents 0.0409
_diffrn_reflns_av_unetI/netI 0.2470
_diffrn_reflns_Laue_measured_fraction_full 0.981
_diffrn_reflns_Laue_measured_fraction_max 0.600
_diffrn_reflns_limit_h_max 7
_diffrn_reflns_limit_h_min -7
_diffrn_reflns_limit_k_max 11
_diffrn_reflns_limit_k_min -12
_diffrn_reflns_limit_l_max 21
_diffrn_reflns_limit_l_min -20
_diffrn_reflns_number 5341
_diffrn_reflns_theta_full 25.011
_diffrn_reflns_theta_max 33.912
_diffrn_reflns_theta_min 3.623
_exptl_absorpt_coefficient_mu 1.690
_exptl_absorpt_correction_T_max 0.7466
_exptl_absorpt_correction_T_min 0.5613
_exptl_absorpt_correction_type multi-scan
_exptl_absorpt_process_details
;
 G.M. Sheldrick (1998a). SADABS v.2.01, Bruker.
 Siemens Area Detector Absorption Correction Program.
 Bruker AXS. Madison. Wisconsin. USA
;
_exptl_crystal_colour yellow
_exptl_crystal_density_diffrn 1.540
_exptl_crystal_description plate
_exptl_crystal_F_000 343
_exptl_crystal_size_max 0.644
_exptl_crystal_size_mid 0.087
_exptl_crystal_size_min 0.048
_refine_diff_density_max 0.511
_refine_diff_density_min -0.580
_refine_diff_density_rms 0.102
_refine_ls_abs_structure_details
;
 Classical Flack method preferred over Parsons because s.u. lower.
;
_refine_ls_abs_structure_Flack -0.015(17)
_refine_ls_extinction_coef 0.021(4)
_refine_ls_extinction_expression Fc^*^=kFc[1+0.001xFc^2^\l^3^/sin(2\q)]^-1/4^
_refine_ls_extinction_method 'SHELXL-2014/7 (Sheldrick 2014'
_refine_ls_goodness_of_fit_ref 0.889
_refine_ls_hydrogen_treatment mixed
_refine_ls_matrix_type full
_refine_ls_number_parameters 350
_refine_ls_number_reflns 4624
_refine_ls_number_restraints 16
_refine_ls_restrained_S_all 0.888
_refine_ls_R_factor_all 0.1783
_refine_ls_R_factor_gt 0.0676
_refine_ls_shift/su_max 0.000
_refine_ls_shift/su_mean 0.000
_refine_ls_structure_factor_coef Fsqd
_refine_ls_weighting_details 'w=1/[\s^2^(Fo^2^)+(0.0361P)^2^] where P=(Fo^2^+2Fc^2^)/3'
_refine_ls_weighting_scheme calc
_refine_ls_wR_factor_gt 0.1081
_refine_ls_wR_factor_ref 0.1399
_reflns_Friedel_coverage 0.319
_reflns_Friedel_fraction_full 0.267
_reflns_Friedel_fraction_max 0.191
_reflns_number_gt 2216
_reflns_number_total 4624
_reflns_threshold_expression 'I > 2\s(I)'
_cod_data_source_file jo8b02161_si_006.cif
_cod_data_source_block vakh-kp635
_cod_database_code 4034768
_shelx_shelxl_version_number 2014/7
_shelx_space_group_comment
;
The symmetry employed for this shelxl refinement is uniquely defined
by the following loop, which should always be used as a source of
symmetry information in preference to the above space-group names.
They are only intended as comments.
;
_shelx_estimated_absorpt_t_min 0.409
_shelx_estimated_absorpt_t_max 0.923

loop_
_space_group_symop_operation_xyz
'x, y, z'

loop_
_atom_site_label
_atom_site_type_symbol
_atom_site_fract_x
_atom_site_fract_y
_atom_site_fract_z
_atom_site_U_iso_or_equiv
_atom_site_adp_type
_atom_site_occupancy
_atom_site_site_symmetry_order
_atom_site_calc_flag
_atom_site_refinement_flags_posn
_atom_site_refinement_flags_adp
_atom_site_refinement_flags_occupancy
_atom_site_disorder_assembly
_atom_site_disorder_group
C1S C 1.228(2) -0.2968(15) 0.0979(9) 0.036(4) Uani 1 1 d . . . . .
H1S1 H 1.1226 -0.3699 0.1398 0.053 Uiso 1 1 calc R U . . .
H1S2 H 1.2758 -0.3358 0.0437 0.053 Uiso 1 1 calc R U . . .
H1S3 H 1.3692 -0.2923 0.1282 0.053 Uiso 1 1 calc R U . . .
C2 C 1.645(2) 0.2736(14) 0.0230(8) 0.028(3) Uani 1 1 d . . . . .
C2S C 0.861(3) -0.1420(15) -0.0032(9) 0.049(4) Uani 1 1 d . . . . .
H2S1 H 0.7442 -0.2090 0.0365 0.074 Uiso 1 1 calc R U . . .
H2S2 H 0.7790 -0.0402 -0.0361 0.074 Uiso 1 1 calc R U . . .
H2S3 H 0.9421 -0.1979 -0.0470 0.074 Uiso 1 1 calc R U . . .
C4 C 1.660(2) 0.4165(14) 0.1427(7) 0.027(3) Uani 1 1 d . . . . .
C4A C 1.462(2) 0.3357(14) 0.1892(7) 0.0184(19) Uani 1 1 d . . . . .
C6 C 1.175(2) 0.2959(13) 0.3103(7) 0.023(2) Uani 1 1 d . . . . .
C7 C 1.077(2) 0.1850(13) 0.2704(7) 0.020(2) Uani 1 1 d . . . . .
C8A C 1.363(2) 0.2269(13) 0.1539(7) 0.0184(19) Uani 1 1 d . . . . .
C61 C 1.077(2) 0.3426(13) 0.3930(7) 0.023(2) Uani 1 1 d . U . . .
C62 C 0.847(2) 0.4221(13) 0.3978(7) 0.028(3) Uani 1 1 d . U . . .
H62 H 0.7448 0.4361 0.3504 0.033 Uiso 1 1 calc R U . . .
C63 C 0.773(2) 0.4801(13) 0.4735(7) 0.025(2) Uani 1 1 d . U . . .
H63 H 0.6176 0.5320 0.4799 0.030 Uiso 1 1 calc R U . . .
C64 C 0.930(2) 0.4601(13) 0.5382(7) 0.026(3) Uani 1 1 d . U . . .
C65 C 1.148(2) 0.3843(13) 0.5360(7) 0.025(2) Uani 1 1 d . U . . .
H65 H 1.2473 0.3708 0.5843 0.030 Uiso 1 1 calc R U . . .
C66 C 1.224(2) 0.3259(13) 0.4614(7) 0.028(3) Uani 1 1 d . U . . .
H66 H 1.3804 0.2738 0.4574 0.034 Uiso 1 1 calc R U . . .
C72 C 0.880(2) 0.0937(14) 0.3115(7) 0.020(2) Uani 1 1 d . . . . .
C73A C 0.586(2) -0.0219(13) 0.3920(7) 0.026(3) Uani 1 1 d . . . . .
C74 C 0.404(2) -0.0727(13) 0.4567(7) 0.028(3) Uani 1 1 d . . . . .
H74 H 0.3768 -0.0318 0.5088 0.033 Uiso 1 1 calc R U . . .
C75 C 0.259(2) -0.1846(13) 0.4459(8) 0.030(3) Uani 1 1 d . . . . .
H75 H 0.1321 -0.2193 0.4900 0.036 Uiso 1 1 calc R U . . .
C76 C 0.304(2) -0.2446(14) 0.3685(8) 0.034(3) Uani 1 1 d . . . . .
H76 H 0.2041 -0.3187 0.3601 0.040 Uiso 1 1 calc R U . . .
C77 C 0.494(2) -0.1968(14) 0.3035(8) 0.030(3) Uani 1 1 d . . . . .
H77 H 0.5261 -0.2410 0.2527 0.036 Uiso 1 1 calc R U . . .
C77A C 0.632(3) -0.0846(15) 0.3148(7) 0.029(3) Uani 1 1 d . . . . .
N1 N 1.466(2) 0.2012(13) 0.0729(6) 0.026(3) Uani 1 1 d . . . . .
N3 N 1.748(2) 0.3808(13) 0.0616(6) 0.029(3) Uani 1 1 d D . . . .
O4 O 1.7655(14) 0.5088(9) 0.1695(4) 0.0289(15) Uani 1 1 d . . . . .
N5 N 1.3678(17) 0.3657(10) 0.2680(6) 0.021(2) Uani 1 1 d . . . . .
N8 N 1.1802(19) 0.1542(11) 0.1938(6) 0.026(3) Uani 1 1 d . . . . .
N71 N 0.8131(19) -0.0109(11) 0.2648(6) 0.027(2) Uani 1 1 d . . . . .
N73 N 0.7474(18) 0.0882(11) 0.3884(6) 0.028(3) Uani 1 1 d . . . . .
O1S O 1.2478(15) -0.0015(9) 0.0019(5) 0.037(2) Uani 1 1 d . . . . .
O2 O 1.7293(14) 0.2561(9) -0.0499(5) 0.0289(15) Uani 1 1 d . . . . .
O2S O 0.396(2) 0.0251(13) 0.6756(6) 0.065(3) Uani 1 1 d . . . . .
O3S O 1.1346(15) 0.5049(9) -0.0461(5) 0.034(2) Uani 1 1 d . . . . .
S1 S 1.0757(6) -0.1032(4) 0.0651(2) 0.0313(9) Uani 1 1 d . . . . .
S2A S 0.6074(12) 0.1065(6) 0.6741(3) 0.059(2) Uani 0.783(12) 1 d . . P A 1
S2B S 0.674(3) -0.027(2) 0.7085(9) 0.037(7) Uani 0.217(12) 1 d . . P A 2
C4S C 0.847(3) 0.008(2) 0.6135(9) 0.063(5) Uani 1 1 d . . . . .
H41A H 0.9937 0.0582 0.6105 0.095 Uiso 0.783(12) 1 calc R U P A 1
H42A H 0.8709 -0.1060 0.6458 0.095 Uiso 0.783(12) 1 calc R U P A 1
H43A H 0.8039 0.0185 0.5516 0.095 Uiso 0.783(12) 1 calc R U P A 1
H41B H 0.7878 -0.0411 0.5705 0.095 Uiso 0.217(12) 1 calc R U P A 2
H42B H 0.8459 0.1238 0.5867 0.095 Uiso 0.217(12) 1 calc R U P A 2
H43B H 1.0093 -0.0384 0.6265 0.095 Uiso 0.217(12) 1 calc R U P A 2
C3S C 0.734(4) 0.037(3) 0.7800(11) 0.133(10) Uani 1 1 d . . . . .
H31A H 0.8758 0.0923 0.7780 0.200 Uiso 0.783(12) 1 calc R U P A 1
H32A H 0.6181 0.0585 0.8283 0.200 Uiso 0.783(12) 1 calc R U P A 1
H33A H 0.7793 -0.0788 0.7924 0.200 Uiso 0.783(12) 1 calc R U P A 1
H31B H 0.6189 0.0084 0.8328 0.200 Uiso 0.217(12) 1 calc R U P A 2
H32B H 0.8940 -0.0083 0.7978 0.200 Uiso 0.217(12) 1 calc R U P A 2
H33B H 0.7306 0.1539 0.7580 0.200 Uiso 0.217(12) 1 calc R U P A 2
S3 S 1.1046(6) 0.5212(4) -0.1462(2) 0.0375(9) Uani 1 1 d . . . . .
C5S C 1.234(2) 0.3411(13) -0.1703(8) 0.035(3) Uani 1 1 d . . . . .
H51S H 1.2181 0.3472 -0.2343 0.052 Uiso 1 1 calc R U . . .
H52S H 1.4029 0.3253 -0.1588 0.052 Uiso 1 1 calc R U . . .
H53S H 1.1529 0.2508 -0.1311 0.052 Uiso 1 1 calc R U . . .
C6S C 1.326(3) 0.6454(17) -0.2059(8) 0.052(4) Uani 1 1 d . . . . .
H61S H 1.3193 0.6621 -0.2716 0.078 Uiso 1 1 calc R U . B 1
H62S H 1.2991 0.7490 -0.1912 0.078 Uiso 1 1 calc R U . B 1
H63S H 1.4833 0.5938 -0.1880 0.078 Uiso 1 1 calc R U . B 1
Br1 Br 0.82140(18) 0.54277(12) 0.64202(8) 0.0408(5) Uani 1 1 d . . . C 1
H1 H 1.382(18) 0.139(11) 0.058(6) 0.00(3) Uiso 1 1 d . . . D 1
H3 H 1.845(17) 0.450(11) 0.034(7) 0.03(4) Uiso 1 1 d D . . E 1

loop_
_atom_site_aniso_label
_atom_site_aniso_U_11
_atom_site_aniso_U_22
_atom_site_aniso_U_33
_atom_site_aniso_U_23
_atom_site_aniso_U_13
_atom_site_aniso_U_12
C1S 0.032(10) 0.040(9) 0.040(8) -0.019(7) -0.007(6) -0.003(7)
C2 0.027(9) 0.023(7) 0.036(8) -0.014(6) -0.014(7) 0.008(6)
C2S 0.065(12) 0.038(9) 0.052(9) -0.026(7) -0.030(7) 0.027(7)
C4 0.034(9) 0.034(7) 0.018(6) -0.017(6) -0.006(6) 0.005(6)
C4A 0.013(5) 0.031(5) 0.011(4) -0.008(3) -0.005(3) 0.010(4)
C6 0.026(5) 0.023(5) 0.021(4) -0.015(4) -0.001(4) 0.007(4)
C7 0.019(6) 0.029(5) 0.014(4) -0.008(4) -0.010(4) 0.007(4)
C8A 0.013(5) 0.031(5) 0.011(4) -0.008(3) -0.005(3) 0.010(4)
C61 0.026(5) 0.023(5) 0.021(4) -0.015(4) -0.001(4) 0.007(4)
C62 0.043(8) 0.026(7) 0.014(5) -0.010(5) -0.011(5) 0.014(6)
C63 0.023(5) 0.035(5) 0.024(4) -0.022(4) -0.006(4) 0.007(4)
C64 0.037(8) 0.024(7) 0.021(6) -0.019(5) -0.005(5) 0.016(6)
C65 0.023(5) 0.035(5) 0.024(4) -0.022(4) -0.006(4) 0.007(4)
C66 0.041(8) 0.025(7) 0.013(6) -0.007(5) -0.006(5) 0.018(6)
C72 0.019(6) 0.029(5) 0.014(4) -0.008(4) -0.010(4) 0.007(4)
C73A 0.046(10) 0.016(7) 0.019(6) -0.009(5) -0.005(6) -0.005(6)
C74 0.037(9) 0.024(7) 0.025(7) -0.009(6) -0.008(6) -0.003(6)
C75 0.025(9) 0.020(7) 0.043(8) -0.014(6) 0.014(6) 0.008(6)
C76 0.032(9) 0.026(8) 0.047(9) -0.011(6) -0.018(7) -0.004(7)
C77 0.047(10) 0.025(8) 0.018(7) -0.008(6) -0.010(6) 0.005(7)
C77A 0.038(10) 0.034(8) 0.007(6) 0.001(5) 0.004(6) 0.007(7)
N1 0.030(8) 0.028(7) 0.024(6) -0.016(5) -0.004(5) 0.000(6)
N3 0.034(8) 0.042(7) 0.016(5) -0.013(5) -0.007(5) -0.004(6)
O4 0.034(4) 0.039(4) 0.019(3) -0.021(3) -0.002(3) 0.004(3)
N5 0.022(6) 0.026(6) 0.020(5) -0.017(4) 0.002(4) 0.005(5)
N8 0.036(7) 0.035(6) 0.013(5) -0.018(4) -0.003(5) 0.004(5)
N71 0.033(7) 0.032(6) 0.024(5) -0.020(5) -0.011(5) 0.000(5)
N73 0.033(8) 0.022(6) 0.025(6) -0.009(5) 0.011(5) 0.004(5)
O1S 0.049(7) 0.036(5) 0.032(5) -0.023(4) 0.008(4) -0.010(5)
O2 0.034(4) 0.039(4) 0.019(3) -0.021(3) -0.002(3) 0.004(3)
O2S 0.059(9) 0.070(7) 0.062(7) -0.008(6) -0.013(6) 0.000(7)
O3S 0.041(7) 0.048(6) 0.019(4) -0.020(4) -0.008(4) 0.008(5)
S1 0.039(3) 0.034(2) 0.0283(18) -0.0205(16) -0.0051(16) 0.0020(17)
S2A 0.115(6) 0.030(4) 0.033(3) -0.013(3) -0.021(3) 0.012(3)
S2B 0.059(14) 0.028(13) 0.015(8) 0.001(7) 0.001(7) 0.015(8)
C4S 0.044(12) 0.095(14) 0.051(10) -0.020(9) 0.014(9) -0.020(10)
C3S 0.18(3) 0.16(2) 0.065(13) -0.077(13) -0.037(14) 0.084(18)
S3 0.047(3) 0.042(2) 0.0263(18) -0.0174(16) -0.0011(17) 0.0048(19)
C5S 0.023(9) 0.032(8) 0.053(9) -0.024(7) 0.006(7) 0.006(7)
C6S 0.055(12) 0.067(11) 0.037(8) -0.023(7) 0.010(7) -0.008(9)
Br1 0.0487(11) 0.0559(11) 0.0275(8) -0.0318(7) -0.0008(7) 0.0043(8)

loop_
_atom_type_symbol
_atom_type_description
_atom_type_scat_dispersion_real
_atom_type_scat_dispersion_imag
_atom_type_scat_source
C C 0.0033 0.0016 'International Tables Vol C Tables 4.2.6.8 and 6.1.1.4'
H H 0.0000 0.0000 'International Tables Vol C Tables 4.2.6.8 and 6.1.1.4'
N N 0.0061 0.0033 'International Tables Vol C Tables 4.2.6.8 and 6.1.1.4'
O O 0.0106 0.0060 'International Tables Vol C Tables 4.2.6.8 and 6.1.1.4'
S S 0.1246 0.1234 'International Tables Vol C Tables 4.2.6.8 and 6.1.1.4'
Br Br -0.2901 2.4595 'International Tables Vol C Tables 4.2.6.8 and 6.1.1.4'

loop_
_geom_angle_atom_site_label_1
_geom_angle_atom_site_label_2
_geom_angle_atom_site_label_3
_geom_angle
S1 C1S H1S1 109.5
S1 C1S H1S2 109.5
H1S1 C1S H1S2 109.5
S1 C1S H1S3 109.5
H1S1 C1S H1S3 109.5
H1S2 C1S H1S3 109.5
O2 C2 N1 126.1(11)
O2 C2 N3 118.5(13)
N1 C2 N3 115.4(11)
S1 C2S H2S1 109.5
S1 C2S H2S2 109.5
H2S1 C2S H2S2 109.5
S1 C2S H2S3 109.5
H2S1 C2S H2S3 109.5
H2S2 C2S H2S3 109.5
O4 C4 N3 117.8(11)
O4 C4 C4A 126.1(10)
N3 C4 C4A 116.0(10)
N5 C4A C8A 120.1(11)
N5 C4A C4 118.8(10)
C8A C4A C4 121.1(10)
N5 C6 C61 115.6(10)
N5 C6 C7 118.5(9)
C61 C6 C7 125.8(11)
N8 C7 C72 115.0(9)
N8 C7 C6 120.3(11)
C72 C7 C6 124.5(10)
N8 C8A N1 119.9(10)
N8 C8A C4A 122.5(10)
N1 C8A C4A 117.7(11)
C66 C61 C62 120.0(10)
C66 C61 C6 118.5(12)
C62 C61 C6 120.9(11)
C63 C62 C61 118.5(10)
C63 C62 H62 120.7
C61 C62 H62 120.7
C64 C63 C62 118.1(11)
C64 C63 H63 121.0
C62 C63 H63 121.0
C65 C64 C63 124.8(10)
C65 C64 Br1 118.2(8)
C63 C64 Br1 117.0(9)
C64 C65 C66 117.9(10)
C64 C65 H65 121.1
C66 C65 H65 121.1
C65 C66 C61 120.6(12)
C65 C66 H66 119.7
C61 C66 H66 119.7
N73 C72 N71 112.1(10)
N73 C72 C7 130.9(10)
N71 C72 C7 117.0(9)
C74 C73A N73 129.7(10)
C74 C73A C77A 120.3(11)
N73 C73A C77A 109.9(11)
C73A C74 C75 120.2(10)
C73A C74 H74 119.9
C75 C74 H74 119.9
C74 C75 C76 118.9(11)
C74 C75 H75 120.5
C76 C75 H75 120.5
C77 C76 C75 121.2(11)
C77 C76 H76 119.4
C75 C76 H76 119.4
C77A C77 C76 118.8(11)
C77A C77 H77 120.6
C76 C77 H77 120.6
N71 C77A C77 133.3(11)
N71 C77A C73A 106.2(11)
C77 C77A C73A 120.5(11)
C2 N1 C8A 126.0(11)
C2 N1 H1 127(7)
C8A N1 H1 107(7)
C4 N3 C2 123.7(12)
C4 N3 H3 108(8)
C2 N3 H3 127(8)
C6 N5 C4A 119.4(9)
C8A N8 C7 119.2(9)
C77A N71 C72 107.2(9)
C72 N73 C73A 104.6(9)
O1S S1 C1S 105.6(6)
O1S S1 C2S 107.4(6)
C1S S1 C2S 99.4(6)
O2S S2A C3S 110.3(10)
O2S S2A C4S 106.2(7)
C3S S2A C4S 94.3(9)
C3S S2B C4S 117.2(17)
C3S S2B O2S 116.1(13)
C4S S2B O2S 105.1(10)
S2A C4S H41A 109.5
S2A C4S H42A 109.5
H41A C4S H42A 109.5
S2A C4S H43A 109.5
H41A C4S H43A 109.5
H42A C4S H43A 109.5
S2B C4S H41B 109.5
S2B C4S H42B 109.5
H41B C4S H42B 109.5
S2B C4S H43B 109.5
H41B C4S H43B 109.5
H42B C4S H43B 109.5
S2A C3S H31A 109.5
S2A C3S H32A 109.5
H31A C3S H32A 109.5
S2A C3S H33A 109.5
H31A C3S H33A 109.5
H32A C3S H33A 109.5
S2B C3S H31B 109.5
S2B C3S H32B 109.5
H31B C3S H32B 109.5
S2B C3S H33B 109.5
H31B C3S H33B 109.5
H32B C3S H33B 109.5
O3S S3 C5S 107.1(6)
O3S S3 C6S 104.2(6)
C5S S3 C6S 97.6(6)
S3 C5S H51S 109.5
S3 C5S H52S 109.5
H51S C5S H52S 109.5
S3 C5S H53S 109.5
H51S C5S H53S 109.5
H52S C5S H53S 109.5
S3 C6S H61S 109.5
S3 C6S H62S 109.5
H61S C6S H62S 109.5
S3 C6S H63S 109.5
H61S C6S H63S 109.5
H62S C6S H63S 109.5

loop_
_geom_bond_atom_site_label_1
_geom_bond_atom_site_label_2
_geom_bond_distance
C1S S1 1.767(13)
C1S H1S1 0.9800
C1S H1S2 0.9800
C1S H1S3 0.9800
C2 O2 1.208(13)
C2 N1 1.320(15)
C2 N3 1.440(15)
C2S S1 1.805(13)
C2S H2S1 0.9800
C2S H2S2 0.9800
C2S H2S3 0.9800
C4 O4 1.234(12)
C4 N3 1.389(13)
C4 C4A 1.419(16)
C4A N5 1.347(12)
C4A C8A 1.405(15)
C6 N5 1.334(13)
C6 C61 1.470(13)
C6 C7 1.463(14)
C7 N8 1.334(12)
C7 C72 1.439(15)
C8A N8 1.291(13)
C8A N1 1.377(12)
C61 C66 1.376(16)
C61 C62 1.406(16)
C62 C63 1.394(13)
C62 H62 0.9500
C63 C64 1.363(14)
C63 H63 0.9500
C64 C65 1.334(15)
C64 Br1 1.933(9)
C65 C66 1.383(13)
C65 H65 0.9500
C66 H66 0.9500
C72 N73 1.322(13)
C72 N71 1.408(13)
C73A C74 1.379(16)
C73A N73 1.390(14)
C73A C77A 1.419(14)
C74 C75 1.403(15)
C74 H74 0.9500
C75 C76 1.409(15)
C75 H75 0.9500
C76 C77 1.407(16)
C76 H76 0.9500
C77 C77A 1.381(17)
C77 H77 0.9500
C77A N71 1.335(14)
N1 H1 0.85(9)
N3 H3 0.851(12)
O1S S1 1.487(8)
O2S S2A 1.462(11)
O2S S2B 1.68(2)
O3S S3 1.525(7)
S2A C3S 1.77(2)
S2A C4S 1.827(15)
S2B C3S 1.44(2)
S2B C4S 1.641(19)
C4S H41A 0.9800
C4S H42A 0.9800
C4S H43A 0.9800
C4S H41B 0.9800
C4S H42B 0.9800
C4S H43B 0.9800
C3S H31A 0.9800
C3S H32A 0.9800
C3S H33A 0.9800
C3S H31B 0.9800
C3S H32B 0.9800
C3S H33B 0.9800
S3 C5S 1.767(11)
S3 C6S 1.770(13)
C5S H51S 0.9800
C5S H52S 0.9800
C5S H53S 0.9800
C6S H61S 0.9800
C6S H62S 0.9800
C6S H63S 0.9800

loop_
_geom_torsion_atom_site_label_1
_geom_torsion_atom_site_label_2
_geom_torsion_atom_site_label_3
_geom_torsion_atom_site_label_4
_geom_torsion
O4 C4 C4A N5 3.6(19)
N3 C4 C4A N5 -179.7(10)
O4 C4 C4A C8A -176.9(11)
N3 C4 C4A C8A -0.2(16)
N5 C6 C7 N8 0.4(16)
C61 C6 C7 N8 178.7(11)
N5 C6 C7 C72 175.9(11)
C61 C6 C7 C72 -5.9(18)
N5 C4A C8A N8 0.9(17)
C4 C4A C8A N8 -178.6(12)
N5 C4A C8A N1 179.7(10)
C4 C4A C8A N1 0.2(16)
N5 C6 C61 C66 -54.9(15)
C7 C6 C61 C66 126.8(13)
N5 C6 C61 C62 116.7(13)
C7 C6 C61 C62 -61.6(17)
C66 C61 C62 C63 -1.2(17)
C6 C61 C62 C63 -172.7(11)
C61 C62 C63 C64 1.7(17)
C62 C63 C64 C65 -2.3(18)
C62 C63 C64 Br1 179.7(9)
C63 C64 C65 C66 2.2(18)
Br1 C64 C65 C66 -179.8(9)
C64 C65 C66 C61 -1.6(17)
C62 C61 C66 C65 1.2(18)
C6 C61 C66 C65 172.9(11)
N8 C7 C72 N73 176.4(11)
C6 C7 C72 N73 1(2)
N8 C7 C72 N71 -2.7(15)
C6 C7 C72 N71 -178.3(10)
N73 C73A C74 C75 179.0(12)
C77A C73A C74 C75 -1.3(18)
C73A C74 C75 C76 0.5(18)
C74 C75 C76 C77 1.3(18)
C75 C76 C77 C77A -2.4(19)
C76 C77 C77A N71 -176.7(14)
C76 C77 C77A C73A 1.6(18)
C74 C73A C77A N71 178.9(12)
N73 C73A C77A N71 -1.3(13)
C74 C73A C77A C77 0.2(18)
N73 C73A C77A C77 180.0(11)
O2 C2 N1 C8A -176.7(11)
N3 C2 N1 C8A 4.2(18)
N8 C8A N1 C2 176.4(12)
C4A C8A N1 C2 -2.4(17)
O4 C4 N3 C2 179.2(11)
C4A C4 N3 C2 2.2(17)
O2 C2 N3 C4 176.8(11)
N1 C2 N3 C4 -4.1(17)
C61 C6 N5 C4A -176.7(10)
C7 C6 N5 C4A 1.8(16)
C8A C4A N5 C6 -2.5(16)
C4 C4A N5 C6 177.1(11)
N1 C8A N8 C7 -177.4(9)
C4A C8A N8 C7 1.3(17)
C72 C7 N8 C8A -177.8(11)
C6 C7 N8 C8A -2.0(16)
C77 C77A N71 C72 179.4(13)
C73A C77A N71 C72 0.9(12)
N73 C72 N71 C77A -0.1(13)
C7 C72 N71 C77A 179.1(11)
N71 C72 N73 C73A -0.7(12)
C7 C72 N73 C73A -179.7(12)
C74 C73A N73 C72 -179.0(13)
C77A C73A N73 C72 1.2(13)
